data_7124771
loop_
_publ_author_name
'Kim, Ajeong'
'Ali, Rashid'
'Park, Seok Ho'
'Kim, Yong-Hoon'
'Park, Jung Su'

_publ_section_title
;
 Probing and evaluating anion-\p interaction in meso-dinitrophenyl
 functionalized calix[4]pyrrole isomers.
;
_journal_issue 74
_journal_name_full 'Chemical communications (Cambridge, England)'
_journal_page_first 11139
_journal_page_last 11142
_journal_paper_doi 10.1039/c6cc04562f
_journal_volume 52
_journal_year 2016
_chemical_formula_sum 'C56 H75 N9 O10'
_chemical_formula_weight 1034.25
_chemical_melting_point 'C38 H36 N8 O8, C16 H36 N, C2 H3 O2'
_chemical_name_common Cis-DNP-Calix[4]pyrrole-TBAOAc
_chemical_name_systematic
; 
Cis-Dinitrophenyl-calix[4]pyrrole-etrabutylammonium acetate
;
_space_group_IT_number 14
_space_group_name_Hall '-P 2yn'
_space_group_name_H-M_alt 'P 1 21/n 1'
_symmetry_cell_setting monoclinic
_symmetry_space_group_name_H-M 'P 1 21/n 1'
_atom_sites_solution_hydrogens geom
_atom_sites_solution_primary direct
_atom_sites_solution_secondary difmap
_audit_creation_method SHELXL-97
_audit_update_record
;
2016-05-26 deposited with the CCDC.
2016-08-15 downloaded from the CCDC.
;
_cell_angle_alpha 90.00
_cell_angle_beta 91.690(4)
_cell_angle_gamma 90.00
_cell_formula_units_Z 4
_cell_length_a 12.773(4)
_cell_length_b 19.067(6)
_cell_length_c 23.221(7)
_cell_measurement_reflns_used 9527
_cell_measurement_temperature 223(2)
_cell_measurement_theta_max 27.4778
_cell_measurement_theta_min 1.7976
_cell_volume 5653(3)
_computing_cell_refinement 'CrystalClear (Rigaku Inc., 2008)'
_computing_data_collection 'CrystalClear (Rigaku Inc., 2008)'
_computing_data_reduction 'CrystalClear (Rigaku Inc., 2008)'
_computing_molecular_graphics 'XP SHELXTL/PC, Siemens Analytical'
_computing_structure_refinement 'SHELXL-97 (Sheldrick, 2008)'
_computing_structure_solution 'SHELXS-97 (Sheldrick, 2008)'
_diffrn_ambient_temperature 223(2)
_diffrn_measured_fraction_theta_full 0.999
_diffrn_measured_fraction_theta_max 0.999
_diffrn_measurement_device_type 'Rigaku SCX-Mini with Mercury CCD'
_diffrn_measurement_method \w-scans
_diffrn_radiation_monochromator graphite
_diffrn_radiation_source 'fine-focus sealed tube'
_diffrn_radiation_type MoK\a
_diffrn_radiation_wavelength 0.71075
_diffrn_reflns_av_R_equivalents 0.0336
_diffrn_reflns_av_sigmaI/netI 0.0701
_diffrn_reflns_limit_h_max 15
_diffrn_reflns_limit_h_min -15
_diffrn_reflns_limit_k_max 22
_diffrn_reflns_limit_k_min -22
_diffrn_reflns_limit_l_max 22
_diffrn_reflns_limit_l_min -27
_diffrn_reflns_number 31728
_diffrn_reflns_theta_full 25.00
_diffrn_reflns_theta_max 25.00
_diffrn_reflns_theta_min 1.38
_exptl_absorpt_coefficient_mu 0.084
_exptl_absorpt_correction_T_max 0.9941
_exptl_absorpt_correction_T_min 0.9833
_exptl_absorpt_correction_type multi-scan
_exptl_absorpt_process_details
;
Abscor. T. Higashi (2001).  The Rigaku Corporation, Tokyo, Japan.
;
_exptl_crystal_colour Orange
_exptl_crystal_density_diffrn 1.215
_exptl_crystal_density_method 'not measured'
_exptl_crystal_description Parism
_exptl_crystal_F_000 2216
_exptl_crystal_size_max 0.20
_exptl_crystal_size_mid 0.09
_exptl_crystal_size_min 0.07
_refine_diff_density_max 0.471
_refine_diff_density_min -0.436
_refine_diff_density_rms 0.046
_refine_ls_extinction_method none
_refine_ls_goodness_of_fit_ref 1.196
_refine_ls_hydrogen_treatment constr
_refine_ls_matrix_type full
_refine_ls_number_parameters 687
_refine_ls_number_reflns 9943
_refine_ls_number_restraints 0
_refine_ls_restrained_S_all 1.196
_refine_ls_R_factor_all 0.0968
_refine_ls_R_factor_gt 0.0636
_refine_ls_shift/su_max 0.000
_refine_ls_shift/su_mean 0.000
_refine_ls_structure_factor_coef Fsqd
_refine_ls_weighting_details 'calc w=1/[\s^2^(Fo^2^)+(0.0300P)^2^+3.5409P] where P=(Fo^2^+2Fc^2^)/3'
_refine_ls_weighting_scheme calc
_refine_ls_wR_factor_gt 0.1269
_refine_ls_wR_factor_ref 0.1492
_reflns_number_gt 6834
_reflns_number_total 9943
_reflns_threshold_expression >2sigma(I)
_cod_data_source_file c6cc04562f2.cif
_cod_data_source_block TBAOAc-DNPC4P
_cod_depositor_comments
;
The following automatic conversions were performed:

data item '_exptl_absorpt_correction_type' value 'Multi-scan' was
changed to 'multi-scan' in accordance with the
/home/saulius/struct/COD-crude-data/automatic-downloads/DataCite-retrospective/RSC/depositions/lib/dictionaries/cif_core.dic
dictionary named 'cif_core.dic' version 2.4.2 last updated on
2011-04-26.

data item '_refine_ls_hydrogen_treatment' value 'Constr' was changed
to 'constr' in accordance with the
/home/saulius/struct/COD-crude-data/automatic-downloads/DataCite-retrospective/RSC/depositions/lib/dictionaries/cif_core.dic
dictionary named 'cif_core.dic' version 2.4.2 last updated on
2011-04-26.

data item '_symmetry_cell_setting' value 'Monoclinic' was changed to
'monoclinic' in accordance with the
/home/saulius/struct/COD-crude-data/automatic-downloads/DataCite-retrospective/RSC/depositions/lib/dictionaries/cif_core.dic
dictionary named 'cif_core.dic' version 2.4.2 last updated on
2011-04-26.

Automatic conversion script
Id: cif_fix_values 6909 2019-04-08 15:41:33Z antanas 
;
_cod_original_sg_symbol_H-M P21/n
_cod_database_code 7124771

loop_
_symmetry_equiv_pos_as_xyz
'x, y, z'
'-x+1/2, y+1/2, -z+1/2'
'-x, -y, -z'
'x-1/2, -y-1/2, z-1/2'

loop_
_atom_site_label
_atom_site_type_symbol
_atom_site_fract_x
_atom_site_fract_y
_atom_site_fract_z
_atom_site_U_iso_or_equiv
_atom_site_adp_type
_atom_site_occupancy
_atom_site_symmetry_multiplicity
_atom_site_calc_flag
_atom_site_refinement_flags
C1 C 0.7371(2) 0.33084(15) 0.21467(12) 0.0446(7) Uani 1 1 d .
C2 C 0.7916(2) 0.39062(17) 0.22956(14) 0.0590(8) Uani 1 1 d .
H2 H 0.8604 0.3922 0.2450 0.071 Uiso 1 1 calc R
C3 C 0.7267(2) 0.44939(16) 0.21766(13) 0.0542(8) Uani 1 1 d .
H3 H 0.7450 0.4967 0.2234 0.065 Uiso 1 1 calc R
C4 C 0.6322(2) 0.42512(14) 0.19618(11) 0.0421(6) Uani 1 1 d .
C5 C 0.5363(2) 0.46362(13) 0.17271(11) 0.0404(6) Uani 1 1 d .
C6 C 0.5104(2) 0.44134(13) 0.11007(11) 0.0394(6) Uani 1 1 d .
C7 C 0.5865(2) 0.41246(14) 0.07508(12) 0.0437(7) Uani 1 1 d .
H7 H 0.6547 0.4045 0.0899 0.052 Uiso 1 1 calc R
C8 C 0.5603(2) 0.39571(14) 0.01832(12) 0.0467(7) Uani 1 1 d .
C9 C 0.4620(2) 0.40608(15) -0.00635(12) 0.0493(7) Uani 1 1 d .
H9 H 0.4460 0.3943 -0.0449 0.059 Uiso 1 1 calc R
C10 C 0.3884(2) 0.43481(14) 0.02917(12) 0.0454(7) Uani 1 1 d .
C11 C 0.4104(2) 0.45229(14) 0.08606(12) 0.0434(6) Uani 1 1 d .
H11 H 0.3577 0.4716 0.1086 0.052 Uiso 1 1 calc R
C12 C 0.5617(3) 0.54326(14) 0.17087(13) 0.0554(8) Uani 1 1 d .
H12A H 0.5794 0.5597 0.2095 0.083 Uiso 1 1 calc R
H12B H 0.5011 0.5687 0.1558 0.083 Uiso 1 1 calc R
H12C H 0.6205 0.5511 0.1462 0.083 Uiso 1 1 calc R
C13 C 0.4408(2) 0.45301(13) 0.20905(11) 0.0392(6) Uani 1 1 d .
C14 C 0.3874(2) 0.49865(15) 0.24279(13) 0.0551(8) Uani 1 1 d .
H14 H 0.4039 0.5461 0.2493 0.066 Uiso 1 1 calc R
C15 C 0.3026(2) 0.46144(15) 0.26608(14) 0.0568(8) Uani 1 1 d .
H15 H 0.2532 0.4800 0.2912 0.068 Uiso 1 1 calc R
C16 C 0.3046(2) 0.39389(14) 0.24597(11) 0.0416(6) Uani 1 1 d .
C17 C 0.2274(2) 0.33456(15) 0.25342(12) 0.0447(7) Uani 1 1 d .
C18 C 0.1364(2) 0.36130(18) 0.28982(14) 0.0644(9) Uani 1 1 d .
H18A H 0.1632 0.3750 0.3277 0.097 Uiso 1 1 calc R
H18B H 0.0850 0.3243 0.2937 0.097 Uiso 1 1 calc R
H18C H 0.1037 0.4014 0.2709 0.097 Uiso 1 1 calc R
C19 C 0.1819(2) 0.31220(17) 0.19366(13) 0.0569(8) Uani 1 1 d .
H19A H 0.1464 0.3518 0.1755 0.085 Uiso 1 1 calc R
H19B H 0.1325 0.2741 0.1984 0.085 Uiso 1 1 calc R
H19C H 0.2383 0.2967 0.1696 0.085 Uiso 1 1 calc R
C20 C 0.2759(2) 0.27090(14) 0.28351(12) 0.0437(7) Uani 1 1 d .
C21 C 0.2473(2) 0.23500(17) 0.33161(13) 0.0579(8) Uani 1 1 d .
H21 H 0.1954 0.2488 0.3571 0.069 Uiso 1 1 calc R
C22 C 0.3091(2) 0.17354(17) 0.33647(13) 0.0552(8) Uani 1 1 d .
H22 H 0.3053 0.1395 0.3656 0.066 Uiso 1 1 calc R
C23 C 0.3752(2) 0.17230(14) 0.29141(11) 0.0418(6) Uani 1 1 d .
C24 C 0.4540(2) 0.11747(13) 0.27319(11) 0.0407(6) Uani 1 1 d .
C25 C 0.4290(2) 0.09149(13) 0.21140(11) 0.0420(6) Uani 1 1 d .
C26 C 0.3329(2) 0.10390(14) 0.18303(12) 0.0454(7) Uani 1 1 d .
H26 H 0.2813 0.1305 0.2010 0.054 Uiso 1 1 calc R
C27 C 0.3139(2) 0.07674(15) 0.12815(12) 0.0496(7) Uani 1 1 d .
C28 C 0.3861(3) 0.03707(15) 0.09950(13) 0.0556(8) Uani 1 1 d .
H28 H 0.3722 0.0192 0.0623 0.067 Uiso 1 1 calc R
C29 C 0.4800(3) 0.02522(15) 0.12874(13) 0.0531(8) Uani 1 1 d .
C30 C 0.5034(2) 0.05128(14) 0.18303(12) 0.0487(7) Uani 1 1 d .
H30 H 0.5689 0.0421 0.2009 0.058 Uiso 1 1 calc R
C31 C 0.4450(3) 0.05283(15) 0.31337(13) 0.0564(8) Uani 1 1 d .
H31A H 0.4590 0.0670 0.3530 0.085 Uiso 1 1 calc R
H31B H 0.4955 0.0175 0.3025 0.085 Uiso 1 1 calc R
H31C H 0.3748 0.0335 0.3097 0.085 Uiso 1 1 calc R
C32 C 0.5657(2) 0.14469(13) 0.27726(11) 0.0402(6) Uani 1 1 d .
C33 C 0.6475(2) 0.12854(14) 0.31425(12) 0.0457(7) Uani 1 1 d .
H33 H 0.6457 0.0969 0.3452 0.055 Uiso 1 1 calc R
C34 C 0.7355(2) 0.16806(15) 0.29745(13) 0.0506(7) Uani 1 1 d .
H34 H 0.8022 0.1674 0.3156 0.061 Uiso 1 1 calc R
C35 C 0.7064(2) 0.20752(14) 0.25005(12) 0.0439(7) Uani 1 1 d .
C36 C 0.7711(2) 0.25461(15) 0.21229(13) 0.0494(7) Uani 1 1 d .
C37 C 0.8871(2) 0.24958(19) 0.23227(16) 0.0717(10) Uani 1 1 d .
H37A H 0.9291 0.2793 0.2082 0.108 Uiso 1 1 calc R
H37B H 0.9106 0.2014 0.2292 0.108 Uiso 1 1 calc R
H37C H 0.8945 0.2649 0.2720 0.108 Uiso 1 1 calc R
C38 C 0.7615(3) 0.22860(18) 0.14933(14) 0.0656(9) Uani 1 1 d .
H38A H 0.6892 0.2323 0.1357 0.098 Uiso 1 1 calc R
H38B H 0.7839 0.1801 0.1475 0.098 Uiso 1 1 calc R
H38C H 0.8054 0.2571 0.1253 0.098 Uiso 1 1 calc R
C39 C 0.5019(3) 0.20284(17) 0.06935(13) 0.0623(9) Uani 1 1 d .
H39A H 0.4601 0.1782 0.0403 0.093 Uiso 1 1 calc R
H39B H 0.5388 0.1691 0.0938 0.093 Uiso 1 1 calc R
H39C H 0.5522 0.2327 0.0507 0.093 Uiso 1 1 calc R
C40 C 0.4309(2) 0.24743(15) 0.10575(12) 0.0457(7) Uani 1 1 d .
N1 N 0.63936(17) 0.35275(11) 0.19497(9) 0.0420(5) Uani 1 1 d .
H1 H 0.5892 0.3248 0.1834 0.050 Uiso 1 1 calc R
N2 N 0.38972(16) 0.38922(11) 0.21124(9) 0.0386(5) Uani 1 1 d .
H2A H 0.4087 0.3515 0.1932 0.046 Uiso 1 1 calc R
N3 N 0.35565(16) 0.23259(11) 0.25964(9) 0.0399(5) Uani 1 1 d .
H3A H 0.3889 0.2447 0.2290 0.048 Uiso 1 1 calc R
N4 N 0.60213(16) 0.19302(11) 0.23820(9) 0.0419(5) Uani 1 1 d .
H4 H 0.5647 0.2116 0.2102 0.050 Uiso 1 1 calc R
N5 N 0.6411(2) 0.36410(15) -0.01751(13) 0.0635(7) Uani 1 1 d .
N6 N 0.2818(2) 0.44696(15) 0.00493(12) 0.0629(7) Uani 1 1 d .
N7 N 0.2114(2) 0.09030(15) 0.09924(13) 0.0656(8) Uani 1 1 d .
N8 N 0.5607(3) -0.01671(16) 0.09939(14) 0.0780(9) Uani 1 1 d .
O1 O 0.7164(2) 0.33607(16) 0.00694(12) 0.0927(9) Uani 1 1 d .
O2 O 0.6277(2) 0.36664(16) -0.06974(11) 0.0921(9) Uani 1 1 d .
O3 O 0.2604(2) 0.42655(15) -0.04385(11) 0.0864(8) Uani 1 1 d .
O4 O 0.2196(2) 0.47763(18) 0.03466(12) 0.1070(11) Uani 1 1 d .
O5 O 0.6445(3) -0.0249(2) 0.12391(16) 0.1466(17) Uani 1 1 d .
O6 O 0.5392(3) -0.04109(16) 0.05236(12) 0.1030(10) Uani 1 1 d .
O7 O 0.1930(2) 0.06215(14) 0.05246(11) 0.0900(8) Uani 1 1 d .
O8 O 0.1496(2) 0.12898(16) 0.12284(12) 0.0892(8) Uani 1 1 d .
N9 N 0.0679(2) 0.21397(15) 0.94486(12) 0.0688(8) Uani 1 1 d .
C1A C 0.0008(3) 0.16683(18) 0.98093(15) 0.0680(9) Uani 1 1 d .
H1A1 H 0.0126 0.1792 1.0216 0.082 Uiso 1 1 calc R
H1A2 H 0.0242 0.1183 0.9760 0.082 Uiso 1 1 calc R
C2A C -0.1156(3) 0.17019(19) 0.96707(16) 0.0717(10) Uani 1 1 d .
H2A1 H -0.1415 0.2175 0.9750 0.086 Uiso 1 1 calc R
H2A2 H -0.1284 0.1603 0.9261 0.086 Uiso 1 1 calc R
C3A C -0.1743(3) 0.1171(2) 1.00305(18) 0.0906(13) Uani 1 1 d .
H3A1 H -0.1610 0.1270 1.0440 0.109 Uiso 1 1 calc R
H3A2 H -0.1480 0.0699 0.9951 0.109 Uiso 1 1 calc R
C4A C -0.2899(4) 0.1193(3) 0.9902(2) 0.1229(19) Uani 1 1 d .
H4A1 H -0.3160 0.1662 0.9972 0.184 Uiso 1 1 calc R
H4A2 H -0.3250 0.0863 1.0149 0.184 Uiso 1 1 calc R
H4A3 H -0.3036 0.1068 0.9502 0.184 Uiso 1 1 calc R
C5A C 0.0617(3) 0.1925(2) 0.88159(17) 0.0876(13) Uani 1 1 d .
H5A1 H 0.1011 0.2269 0.8595 0.105 Uiso 1 1 calc R
H5A2 H -0.0117 0.1954 0.8682 0.105 Uiso 1 1 calc R
C6A C 0.1042(4) 0.1167(3) 0.8668(2) 0.1157(17) Uani 1 1 d .
H6A1 H 0.1339 0.1183 0.8284 0.139 Uiso 1 1 calc R
H6A2 H 0.1615 0.1055 0.8943 0.139 Uiso 1 1 calc R
C7A C 0.0311(4) 0.0622(4) 0.8677(2) 0.143(2) Uani 1 1 d .
H7A1 H -0.0256 0.0717 0.8395 0.171 Uiso 1 1 calc R
H7A2 H 0.0008 0.0596 0.9059 0.171 Uiso 1 1 calc R
C8A C 0.0852(4) -0.0104(2) 0.85310(19) 0.1061(15) Uani 1 1 d .
H8A1 H 0.1109 -0.0089 0.8142 0.159 Uiso 1 1 calc R
H8A2 H 0.0345 -0.0480 0.8560 0.159 Uiso 1 1 calc R
H8A3 H 0.1433 -0.0188 0.8801 0.159 Uiso 1 1 calc R
C9A C 0.0301(3) 0.28987(17) 0.94820(15) 0.0654(9) Uani 1 1 d .
H9A1 H 0.0781 0.3194 0.9267 0.078 Uiso 1 1 calc R
H9A2 H -0.0389 0.2929 0.9288 0.078 Uiso 1 1 calc R
C10A C 0.0218(3) 0.31987(19) 1.00835(16) 0.0772(10) Uani 1 1 d .
H10A H 0.0917 0.3219 1.0268 0.093 Uiso 1 1 calc R
H10B H -0.0216 0.2889 1.0314 0.093 Uiso 1 1 calc R
C11A C -0.0259(3) 0.39294(19) 1.00705(17) 0.0788(11) Uani 1 1 d .
H11A H 0.0209 0.4247 0.9868 0.095 Uiso 1 1 calc R
H11B H -0.0928 0.3914 0.9854 0.095 Uiso 1 1 calc R
C12A C -0.0440(4) 0.4218(2) 1.06699(19) 0.1042(14) Uani 1 1 d .
H12D H -0.0872 0.3894 1.0880 0.156 Uiso 1 1 calc R
H12E H -0.0791 0.4668 1.0638 0.156 Uiso 1 1 calc R
H12F H 0.0228 0.4277 1.0874 0.156 Uiso 1 1 calc R
C13A C 0.1794(3) 0.2079(2) 0.97054(19) 0.0908(13) Uani 1 1 d .
H13A H 0.1794 0.2265 1.0099 0.109 Uiso 1 1 calc R
H13B H 0.1971 0.1579 0.9734 0.109 Uiso 1 1 calc R
C14A C 0.2660(3) 0.2445(3) 0.9385(3) 0.138(2) Uani 1 1 d .
H14A H 0.2341 0.2651 0.9035 0.165 Uiso 1 1 calc R
H14B H 0.2912 0.2834 0.9627 0.165 Uiso 1 1 calc R
C15A C 0.3484(4) 0.2086(3) 0.9231(3) 0.140(2) Uani 1 1 d .
H15A H 0.3226 0.1764 0.8929 0.168 Uiso 1 1 calc R
H15B H 0.3675 0.1792 0.9563 0.168 Uiso 1 1 calc R
C16A C 0.4478(3) 0.2362(2) 0.90231(16) 0.0858(12) Uani 1 1 d .
H16A H 0.4350 0.2799 0.8819 0.129 Uiso 1 1 calc R
H16B H 0.4784 0.2025 0.8765 0.129 Uiso 1 1 calc R
H16C H 0.4956 0.2445 0.9348 0.129 Uiso 1 1 calc R
O9 O 0.46778(13) 0.26413(9) 0.15630(7) 0.0394(4) Uani 1 1 d .
O10 O 0.3458(2) 0.26593(18) 0.08655(10) 0.1012(10) Uani 1 1 d .

loop_
_atom_site_aniso_label
_atom_site_aniso_U_11
_atom_site_aniso_U_22
_atom_site_aniso_U_33
_atom_site_aniso_U_23
_atom_site_aniso_U_13
_atom_site_aniso_U_12
C1 0.0323(14) 0.0524(17) 0.0490(17) 0.0040(13) 0.0004(12) -0.0023(12)
C2 0.0393(17) 0.063(2) 0.074(2) 0.0010(16) -0.0083(15) -0.0107(15)
C3 0.0499(18) 0.0482(17) 0.064(2) -0.0020(14) -0.0039(15) -0.0145(14)
C4 0.0424(16) 0.0416(15) 0.0421(16) 0.0032(12) 0.0002(12) -0.0078(12)
C5 0.0464(16) 0.0342(14) 0.0406(15) 0.0009(11) -0.0012(12) -0.0069(12)
C6 0.0441(16) 0.0330(14) 0.0414(15) 0.0036(11) 0.0049(12) -0.0086(12)
C7 0.0401(15) 0.0449(16) 0.0464(17) 0.0057(12) 0.0054(13) -0.0063(12)
C8 0.0529(18) 0.0440(16) 0.0441(17) 0.0007(13) 0.0147(14) -0.0069(13)
C9 0.0583(19) 0.0497(17) 0.0399(16) -0.0008(13) 0.0055(14) -0.0130(14)
C10 0.0450(16) 0.0447(16) 0.0463(17) 0.0030(13) -0.0017(13) -0.0089(13)
C11 0.0438(16) 0.0431(16) 0.0436(16) -0.0005(12) 0.0061(13) -0.0056(12)
C12 0.072(2) 0.0392(16) 0.0546(19) 0.0017(13) -0.0019(16) -0.0121(15)
C13 0.0466(16) 0.0336(14) 0.0374(15) -0.0002(11) -0.0015(12) 0.0012(12)
C14 0.066(2) 0.0402(16) 0.060(2) -0.0106(14) 0.0049(16) 0.0030(15)
C15 0.0572(19) 0.0504(18) 0.064(2) -0.0127(15) 0.0171(16) 0.0090(15)
C16 0.0390(15) 0.0446(15) 0.0414(15) 0.0003(12) 0.0049(12) 0.0088(12)
C17 0.0323(14) 0.0544(17) 0.0478(17) 0.0014(13) 0.0095(12) 0.0042(12)
C18 0.0430(18) 0.077(2) 0.074(2) 0.0015(18) 0.0220(16) 0.0122(16)
C19 0.0418(17) 0.071(2) 0.058(2) 0.0011(16) -0.0002(14) 0.0010(15)
C20 0.0371(15) 0.0511(17) 0.0435(16) -0.0004(13) 0.0106(12) -0.0014(12)
C21 0.0542(19) 0.071(2) 0.0493(18) 0.0092(15) 0.0210(15) 0.0033(16)
C22 0.0560(19) 0.063(2) 0.0472(18) 0.0153(15) 0.0116(15) -0.0050(15)
C23 0.0415(15) 0.0433(15) 0.0408(16) 0.0049(12) 0.0020(12) -0.0056(12)
C24 0.0466(16) 0.0362(14) 0.0392(15) 0.0058(11) -0.0002(12) -0.0024(12)
C25 0.0491(17) 0.0336(14) 0.0433(16) 0.0066(12) -0.0005(13) -0.0071(12)
C26 0.0490(17) 0.0364(15) 0.0508(17) 0.0074(12) 0.0018(14) -0.0083(12)
C27 0.0562(19) 0.0413(16) 0.0503(18) 0.0114(13) -0.0141(15) -0.0117(14)
C28 0.079(2) 0.0422(17) 0.0451(17) 0.0004(13) -0.0065(16) -0.0079(16)
C29 0.067(2) 0.0413(16) 0.0512(18) -0.0026(13) -0.0022(16) 0.0003(14)
C30 0.0521(18) 0.0409(16) 0.0527(18) 0.0017(13) -0.0063(14) -0.0010(13)
C31 0.073(2) 0.0433(17) 0.0526(18) 0.0136(14) -0.0027(16) -0.0059(15)
C32 0.0436(15) 0.0351(14) 0.0416(15) -0.0006(11) -0.0020(12) 0.0017(12)
C33 0.0511(17) 0.0415(16) 0.0442(16) 0.0007(12) -0.0069(14) 0.0069(13)
C34 0.0430(16) 0.0465(17) 0.0616(19) -0.0053(14) -0.0103(14) 0.0125(13)
C35 0.0350(15) 0.0403(15) 0.0562(18) -0.0037(13) -0.0009(13) 0.0048(12)
C36 0.0314(15) 0.0565(18) 0.0603(19) -0.0002(14) 0.0027(13) 0.0021(13)
C37 0.0346(17) 0.079(2) 0.102(3) 0.007(2) 0.0019(17) 0.0066(16)
C38 0.060(2) 0.071(2) 0.067(2) -0.0063(17) 0.0187(17) 0.0057(17)
C39 0.078(2) 0.061(2) 0.0486(19) -0.0103(15) 0.0117(17) 0.0045(17)
C40 0.0487(18) 0.0504(17) 0.0384(16) -0.0018(13) 0.0062(14) -0.0052(13)
N1 0.0357(12) 0.0418(13) 0.0483(14) 0.0012(10) -0.0012(10) -0.0075(10)
N2 0.0418(12) 0.0329(11) 0.0417(13) -0.0031(9) 0.0100(10) 0.0026(9)
N3 0.0388(12) 0.0405(12) 0.0408(13) 0.0058(10) 0.0109(10) -0.0007(10)
N4 0.0373(13) 0.0409(13) 0.0472(14) 0.0071(10) -0.0031(10) 0.0014(10)
N5 0.0608(19) 0.0677(18) 0.063(2) -0.0075(15) 0.0220(15) -0.0056(15)
N6 0.0540(17) 0.078(2) 0.0562(18) -0.0029(14) -0.0072(14) -0.0064(15)
N7 0.070(2) 0.0574(18) 0.068(2) 0.0102(15) -0.0210(16) -0.0105(15)
N8 0.092(3) 0.072(2) 0.070(2) -0.0191(16) -0.0031(18) 0.0185(18)
O1 0.0753(19) 0.117(2) 0.087(2) -0.0077(16) 0.0233(16) 0.0270(17)
O2 0.090(2) 0.132(2) 0.0558(16) -0.0167(15) 0.0262(14) 0.0064(17)
O3 0.0732(17) 0.125(2) 0.0602(16) -0.0152(15) -0.0181(13) -0.0088(15)
O4 0.0617(17) 0.167(3) 0.091(2) -0.040(2) -0.0178(15) 0.0334(18)
O5 0.098(2) 0.202(4) 0.138(3) -0.093(3) -0.030(2) 0.068(3)
O6 0.137(3) 0.107(2) 0.0647(18) -0.0288(16) -0.0067(17) 0.0371(19)
O7 0.107(2) 0.0814(18) 0.0784(18) -0.0069(14) -0.0467(16) 0.0001(15)
O8 0.0645(17) 0.105(2) 0.096(2) -0.0091(17) -0.0237(15) 0.0114(16)
N9 0.0676(19) 0.0706(19) 0.0692(19) 0.0283(15) 0.0181(15) 0.0158(15)
C1A 0.074(2) 0.062(2) 0.069(2) 0.0186(17) 0.0122(18) 0.0029(18)
C2A 0.077(2) 0.069(2) 0.071(2) 0.0044(18) 0.0164(19) -0.0022(19)
C3A 0.098(3) 0.082(3) 0.093(3) -0.010(2) 0.030(3) -0.019(2)
C4A 0.098(4) 0.113(4) 0.161(5) -0.036(3) 0.055(3) -0.030(3)
C5A 0.108(3) 0.077(3) 0.079(3) 0.019(2) 0.033(2) 0.032(2)
C6A 0.103(4) 0.120(4) 0.125(4) 0.030(3) 0.025(3) -0.010(3)
C7A 0.113(4) 0.216(7) 0.100(4) -0.058(4) 0.015(3) -0.043(5)
C8A 0.144(4) 0.084(3) 0.089(3) 0.001(2) -0.023(3) -0.008(3)
C9A 0.059(2) 0.059(2) 0.078(2) 0.0251(18) 0.0085(18) 0.0114(16)
C10A 0.082(3) 0.074(2) 0.076(3) 0.013(2) 0.005(2) 0.006(2)
C11A 0.072(2) 0.065(2) 0.100(3) 0.009(2) -0.001(2) -0.0027(19)
C12A 0.126(4) 0.089(3) 0.098(3) -0.015(3) 0.008(3) 0.004(3)
C13A 0.060(2) 0.088(3) 0.124(3) 0.050(3) 0.008(2) 0.020(2)
C14A 0.076(3) 0.116(4) 0.223(6) 0.095(4) 0.059(4) 0.033(3)
C15A 0.093(4) 0.093(3) 0.236(7) 0.033(4) 0.069(4) 0.029(3)
C16A 0.059(2) 0.122(4) 0.076(3) -0.012(2) -0.002(2) 0.004(2)
O9 0.0399(10) 0.0424(10) 0.0359(10) -0.0016(8) 0.0025(8) -0.0033(8)
O10 0.0620(16) 0.185(3) 0.0550(15) -0.0293(17) -0.0171(13) 0.0372(18)

loop_
_atom_type_symbol
_atom_type_description
_atom_type_scat_dispersion_real
_atom_type_scat_dispersion_imag
_atom_type_scat_source
C C 0.0033 0.0016 'International Tables Vol C Tables 4.2.6.8 and 6.1.1.4'
H H 0.0000 0.0000 'International Tables Vol C Tables 4.2.6.8 and 6.1.1.4'
N N 0.0061 0.0033 'International Tables Vol C Tables 4.2.6.8 and 6.1.1.4'
O O 0.0106 0.0060 'International Tables Vol C Tables 4.2.6.8 and 6.1.1.4'

loop_
_geom_angle_atom_site_label_1
_geom_angle_atom_site_label_2
_geom_angle_atom_site_label_3
_geom_angle
C2 C1 N1 106.2(3)
C2 C1 C36 131.3(3)
N1 C1 C36 122.2(2)
C1 C2 C3 108.5(3)
C1 C2 H2 125.7
C3 C2 H2 125.7
C4 C3 C2 107.9(3)
C4 C3 H3 126.0
C2 C3 H3 126.0
C3 C4 N1 106.6(2)
C3 C4 C5 131.3(3)
N1 C4 C5 122.0(2)
C4 C5 C13 112.9(2)
C4 C5 C6 110.8(2)
C13 C5 C6 109.5(2)
C4 C5 C12 108.4(2)
C13 C5 C12 108.5(2)
C6 C5 C12 106.4(2)
C7 C6 C11 118.1(2)
C7 C6 C5 121.5(2)
C11 C6 C5 120.3(2)
C8 C7 C6 119.3(3)
C8 C7 H7 120.3
C6 C7 H7 120.3
C9 C8 C7 123.6(3)
C9 C8 N5 118.0(3)
C7 C8 N5 118.5(3)
C10 C9 C8 115.9(3)
C10 C9 H9 122.1
C8 C9 H9 122.1
C9 C10 C11 122.9(3)
C9 C10 N6 118.1(3)
C11 C10 N6 119.0(3)
C10 C11 C6 120.3(3)
C10 C11 H11 119.9
C6 C11 H11 119.9
C5 C12 H12A 109.5
C5 C12 H12B 109.5
H12A C12 H12B 109.5
C5 C12 H12C 109.5
H12A C12 H12C 109.5
H12B C12 H12C 109.5
C14 C13 N2 107.1(2)
C14 C13 C5 131.1(2)
N2 C13 C5 121.8(2)
C13 C14 C15 107.5(3)
C13 C14 H14 126.3
C15 C14 H14 126.3
C16 C15 C14 108.6(3)
C16 C15 H15 125.7
C14 C15 H15 125.7
C15 C16 N2 106.4(2)
C15 C16 C17 130.2(2)
N2 C16 C17 123.2(2)
C16 C17 C20 113.0(2)
C16 C17 C18 108.6(2)
C20 C17 C18 108.3(2)
C16 C17 C19 109.4(2)
C20 C17 C19 109.2(2)
C18 C17 C19 108.2(2)
C17 C18 H18A 109.5
C17 C18 H18B 109.5
H18A C18 H18B 109.5
C17 C18 H18C 109.5
H18A C18 H18C 109.5
H18B C18 H18C 109.5
C17 C19 H19A 109.5
C17 C19 H19B 109.5
H19A C19 H19B 109.5
C17 C19 H19C 109.5
H19A C19 H19C 109.5
H19B C19 H19C 109.5
C21 C20 N3 106.3(2)
C21 C20 C17 131.2(2)
N3 C20 C17 122.1(2)
C20 C21 C22 108.5(3)
C20 C21 H21 125.7
C22 C21 H21 125.7
C23 C22 C21 108.0(3)
C23 C22 H22 126.0
C21 C22 H22 126.0
C22 C23 N3 106.8(2)
C22 C23 C24 131.0(2)
N3 C23 C24 122.2(2)
C23 C24 C32 112.1(2)
C23 C24 C25 111.1(2)
C32 C24 C25 109.6(2)
C23 C24 C31 108.5(2)
C32 C24 C31 108.6(2)
C25 C24 C31 106.7(2)
C30 C25 C26 118.0(3)
C30 C25 C24 119.3(2)
C26 C25 C24 122.6(3)
C27 C26 C25 119.8(3)
C27 C26 H26 120.1
C25 C26 H26 120.1
C28 C27 C26 123.0(3)
C28 C27 N7 118.3(3)
C26 C27 N7 118.7(3)
C27 C28 C29 115.9(3)
C27 C28 H28 122.1
C29 C28 H28 122.1
C30 C29 C28 123.6(3)
C30 C29 N8 118.6(3)
C28 C29 N8 117.8(3)
C29 C30 C25 119.7(3)
C29 C30 H30 120.1
C25 C30 H30 120.1
C24 C31 H31A 109.5
C24 C31 H31B 109.5
H31A C31 H31B 109.5
C24 C31 H31C 109.5
H31A C31 H31C 109.5
H31B C31 H31C 109.5
C33 C32 N4 107.3(2)
C33 C32 C24 131.4(2)
N4 C32 C24 121.3(2)
C32 C33 C34 107.7(3)
C32 C33 H33 126.1
C34 C33 H33 126.1
C35 C34 C33 108.3(3)
C35 C34 H34 125.9
C33 C34 H34 125.9
C34 C35 N4 106.6(2)
C34 C35 C36 130.4(3)
N4 C35 C36 122.8(2)
C1 C36 C35 112.6(2)
C1 C36 C38 109.1(2)
C35 C36 C38 109.1(2)
C1 C36 C37 108.7(2)
C35 C36 C37 108.9(2)
C38 C36 C37 108.3(2)
C36 C37 H37A 109.5
C36 C37 H37B 109.5
H37A C37 H37B 109.5
C36 C37 H37C 109.5
H37A C37 H37C 109.5
H37B C37 H37C 109.5
C36 C38 H38A 109.5
C36 C38 H38B 109.5
H38A C38 H38B 109.5
C36 C38 H38C 109.5
H38A C38 H38C 109.5
H38B C38 H38C 109.5
C40 C39 H39A 109.5
C40 C39 H39B 109.5
H39A C39 H39B 109.5
C40 C39 H39C 109.5
H39A C39 H39C 109.5
H39B C39 H39C 109.5
O10 C40 O9 124.1(3)
O10 C40 C39 120.1(3)
O9 C40 C39 115.9(3)
C1 N1 C4 110.8(2)
C1 N1 H1 124.6
C4 N1 H1 124.6
C16 N2 C13 110.3(2)
C16 N2 H2A 124.8
C13 N2 H2A 124.8
C20 N3 C23 110.4(2)
C20 N3 H3A 124.8
C23 N3 H3A 124.8
C32 N4 C35 110.1(2)
C32 N4 H4 125.0
C35 N4 H4 125.0
O2 N5 O1 124.3(3)
O2 N5 C8 117.7(3)
O1 N5 C8 118.1(3)
O4 N6 O3 123.2(3)
O4 N6 C10 118.0(3)
O3 N6 C10 118.8(3)
O8 N7 O7 123.4(3)
O8 N7 C27 118.6(3)
O7 N7 C27 118.1(3)
O6 N8 O5 123.3(3)
O6 N8 C29 118.6(3)
O5 N8 C29 118.1(3)
C1A N9 C9A 110.4(2)
C1A N9 C5A 111.1(3)
C9A N9 C5A 107.2(2)
C1A N9 C13A 106.0(2)
C9A N9 C13A 110.1(3)
C5A N9 C13A 112.1(3)
N9 C1A C2A 115.3(3)
N9 C1A H1A1 108.5
C2A C1A H1A1 108.5
N9 C1A H1A2 108.5
C2A C1A H1A2 108.5
H1A1 C1A H1A2 107.5
C3A C2A C1A 110.6(3)
C3A C2A H2A1 109.5
C1A C2A H2A1 109.5
C3A C2A H2A2 109.5
C1A C2A H2A2 109.5
H2A1 C2A H2A2 108.1
C2A C3A C4A 111.7(4)
C2A C3A H3A1 109.3
C4A C3A H3A1 109.3
C2A C3A H3A2 109.3
C4A C3A H3A2 109.3
H3A1 C3A H3A2 107.9
C3A C4A H4A1 109.5
C3A C4A H4A2 109.5
H4A1 C4A H4A2 109.5
C3A C4A H4A3 109.5
H4A1 C4A H4A3 109.5
H4A2 C4A H4A3 109.5
N9 C5A C6A 116.4(3)
N9 C5A H5A1 108.2
C6A C5A H5A1 108.2
N9 C5A H5A2 108.2
C6A C5A H5A2 108.2
H5A1 C5A H5A2 107.4
C7A C6A C5A 116.2(5)
C7A C6A H6A1 108.2
C5A C6A H6A1 108.2
C7A C6A H6A2 108.2
C5A C6A H6A2 108.2
H6A1 C6A H6A2 107.4
C6A C7A C8A 110.5(5)
C6A C7A H7A1 109.6
C8A C7A H7A1 109.6
C6A C7A H7A2 109.6
C8A C7A H7A2 109.6
H7A1 C7A H7A2 108.1
C7A C8A H8A1 109.5
C7A C8A H8A2 109.5
H8A1 C8A H8A2 109.5
C7A C8A H8A3 109.5
H8A1 C8A H8A3 109.5
H8A2 C8A H8A3 109.5
C10A C9A N9 115.8(3)
C10A C9A H9A1 108.3
N9 C9A H9A1 108.3
C10A C9A H9A2 108.3
N9 C9A H9A2 108.3
H9A1 C9A H9A2 107.4
C9A C10A C11A 111.5(3)
C9A C10A H10A 109.3
C11A C10A H10A 109.3
C9A C10A H10B 109.3
C11A C10A H10B 109.3
H10A C10A H10B 108.0
C12A C11A C10A 112.6(3)
C12A C11A H11A 109.1
C10A C11A H11A 109.1
C12A C11A H11B 109.1
C10A C11A H11B 109.1
H11A C11A H11B 107.8
C11A C12A H12D 109.5
C11A C12A H12E 109.5
H12D C12A H12E 109.5
C11A C12A H12F 109.5
H12D C12A H12F 109.5
H12E C12A H12F 109.5
C14A C13A N9 117.1(3)
C14A C13A H13A 108.0
N9 C13A H13A 108.0
C14A C13A H13B 108.0
N9 C13A H13B 108.0
H13A C13A H13B 107.3
C15A C14A C13A 119.7(4)
C15A C14A H14A 107.4
C13A C14A H14A 107.4
C15A C14A H14B 107.4
C13A C14A H14B 107.4
H14A C14A H14B 106.9
C14A C15A C16A 127.6(5)
C14A C15A H15A 105.4
C16A C15A H15A 105.4
C14A C15A H15B 105.4
C16A C15A H15B 105.4
H15A C15A H15B 106.0
C15A C16A H16A 109.5
C15A C16A H16B 109.5
H16A C16A H16B 109.5
C15A C16A H16C 109.5
H16A C16A H16C 109.5
H16B C16A H16C 109.5

loop_
_geom_bond_atom_site_label_1
_geom_bond_atom_site_label_2
_geom_bond_distance
C1 C2 1.374(4)
C1 N1 1.382(3)
C1 C36 1.518(4)
C2 C3 1.417(4)
C2 H2 0.9400
C3 C4 1.373(4)
C3 H3 0.9400
C4 N1 1.383(3)
C4 C5 1.516(4)
C5 C13 1.516(4)
C5 C6 1.542(4)
C5 C12 1.554(4)
C6 C7 1.399(4)
C6 C11 1.394(4)
C7 C8 1.388(4)
C7 H7 0.9400
C8 C9 1.379(4)
C8 N5 1.474(4)
C9 C10 1.382(4)
C9 H9 0.9400
C10 C11 1.383(4)
C10 N6 1.476(4)
C11 H11 0.9400
C12 H12A 0.9700
C12 H12B 0.9700
C12 H12C 0.9700
C13 C14 1.367(4)
C13 N2 1.382(3)
C14 C15 1.415(4)
C14 H14 0.9400
C15 C16 1.370(4)
C15 H15 0.9400
C16 N2 1.376(3)
C16 C17 1.514(4)
C17 C20 1.523(4)
C17 C18 1.544(4)
C17 C19 1.549(4)
C18 H18A 0.9700
C18 H18B 0.9700
C18 H18C 0.9700
C19 H19A 0.9700
C19 H19B 0.9700
C19 H19C 0.9700
C20 C21 1.369(4)
C20 N3 1.383(3)
C21 C22 1.415(4)
C21 H21 0.9400
C22 C23 1.364(4)
C22 H22 0.9400
C23 N3 1.385(3)
C23 C24 1.520(4)
C24 C32 1.520(4)
C24 C25 1.542(4)
C24 C31 1.552(4)
C25 C30 1.400(4)
C25 C26 1.396(4)
C26 C27 1.390(4)
C26 H26 0.9400
C27 C28 1.379(4)
C27 N7 1.476(4)
C28 C29 1.379(4)
C28 H28 0.9400
C29 C30 1.379(4)
C29 N8 1.486(4)
C30 H30 0.9400
C31 H31A 0.9700
C31 H31B 0.9700
C31 H31C 0.9700
C32 C33 1.368(4)
C32 N4 1.383(3)
C33 C34 1.417(4)
C33 H33 0.9400
C34 C35 1.375(4)
C34 H34 0.9400
C35 N4 1.380(3)
C35 C36 1.517(4)
C36 C38 1.545(4)
C36 C37 1.543(4)
C37 H37A 0.9700
C37 H37B 0.9700
C37 H37C 0.9700
C38 H38A 0.9700
C38 H38B 0.9700
C38 H38C 0.9700
C39 C40 1.518(4)
C39 H39A 0.9700
C39 H39B 0.9700
C39 H39C 0.9700
C40 O10 1.215(3)
C40 O9 1.292(3)
N1 H1 0.8700
N2 H2A 0.8700
N3 H3A 0.8700
N4 H4 0.8700
N5 O2 1.221(3)
N5 O1 1.225(4)
N6 O4 1.217(3)
N6 O3 1.221(3)
N7 O8 1.222(4)
N7 O7 1.228(3)
N8 O6 1.211(4)
N8 O5 1.208(4)
N9 C1A 1.512(4)
N9 C9A 1.528(4)
N9 C5A 1.525(5)
N9 C13A 1.532(4)
C1A C2A 1.513(5)
C1A H1A1 0.9800
C1A H1A2 0.9800
C2A C3A 1.524(5)
C2A H2A1 0.9800
C2A H2A2 0.9800
C3A C4A 1.499(6)
C3A H3A1 0.9800
C3A H3A2 0.9800
C4A H4A1 0.9700
C4A H4A2 0.9700
C4A H4A3 0.9700
C5A C6A 1.585(6)
C5A H5A1 0.9800
C5A H5A2 0.9800
C6A C7A 1.398(6)
C6A H6A1 0.9800
C6A H6A2 0.9800
C7A C8A 1.590(7)
C7A H7A1 0.9800
C7A H7A2 0.9800
C8A H8A1 0.9700
C8A H8A2 0.9700
C8A H8A3 0.9700
C9A C10A 1.516(5)
C9A H9A1 0.9800
C9A H9A2 0.9800
C10A C11A 1.520(5)
C10A H10A 0.9800
C10A H10B 0.9800
C11A C12A 1.521(5)
C11A H11A 0.9800
C11A H11B 0.9800
C12A H12D 0.9700
C12A H12E 0.9700
C12A H12F 0.9700
C13A C14A 1.521(5)
C13A H13A 0.9800
C13A H13B 0.9800
C14A C15A 1.314(5)
C14A H14A 0.9800
C14A H14B 0.9800
C15A C16A 1.469(5)
C15A H15A 0.9800
C15A H15B 0.9800
C16A H16A 0.9700
C16A H16B 0.9700
C16A H16C 0.9700
